data_2001590
loop_
_publ_author_name
'Ianelli, S.'
'Nardelli, M.'
'Belletti, D.'
'Jamart-Gr\'egoire, B.'
'Brosse, N.'
'Caub\`ere, P.'

_publ_section_title
;
 Structures of some methylenecyclobutanols and transposed derivatives
;
_journal_issue 6
_journal_name_full 'Acta Crystallographica Section C'
_journal_page_first 1098
_journal_page_last 1103
_journal_paper_doi 10.1107/S0108270192012927
_journal_volume 49
_journal_year 1993
_chemical_formula_analytical ' C12 H20 O2 '
_chemical_formula_moiety ' C12 H20 O2 '
_chemical_formula_sum 'C12 H20 O2'
_chemical_formula_weight 196.29
_chemical_name_systematic
;
  cis,syn,cis-1-methoxy-tricyclo[6.3.0.0^2,6^]undecan-7-ol
;
_space_group_crystal_system orthorhombic
_space_group_IT_number 19
_space_group_name_Hall 'P 2ac 2ab'
_space_group_name_H-M_alt 'P 21 21 21'
_cell_angle_alpha 90.00
_cell_angle_beta 90.00
_cell_angle_gamma 90.00
_cell_formula_units_Z 4.00
_cell_length_a 14.317(2)
_cell_length_b 12.020(2)
_cell_length_c 6.4900(10)
_cell_measurement_reflns_used 30
_cell_measurement_temperature 293(2)
_cell_measurement_theta_max 39
_cell_measurement_theta_min 20
_cell_volume 1116.9(3)
_computing_cell_refinement 'LQPARM (Nardelli & Mangia)'
_computing_data_reduction 'DIFAU (Ugozzoli et al.)'
_computing_molecular_graphics 'ORTEP (Johnson)'
_computing_publication_material 'PARST (Nardelli)'
_computing_structure_refinement 'SHELX76 (Sheldrick)'
_computing_structure_solution 'SHELX86 (Sheldrick)'
_diffrn_ambient_temperature 293(2)
_diffrn_measurement_device 'Siemens AED diffractometer'
_diffrn_measurement_method 'profile data from \q/2\q'
_diffrn_radiation_monochromator 'Ni filter'
_diffrn_radiation_source 'standard Cu anode'
_diffrn_radiation_type 'X-ray CuK\a mean'
_diffrn_radiation_wavelength 1.54178
_diffrn_reflns_limit_h_max 17
_diffrn_reflns_limit_h_min 0
_diffrn_reflns_limit_k_max 14
_diffrn_reflns_limit_k_min 0
_diffrn_reflns_limit_l_max 7
_diffrn_reflns_limit_l_min 0
_diffrn_reflns_number 1269
_diffrn_reflns_reduction_process
;
Standard. Lp correction
;
_diffrn_reflns_theta_max 70
_diffrn_reflns_theta_min 3
_diffrn_standards_decay_% 0
_diffrn_standards_interval_count 50
_diffrn_standards_number 1
_exptl_absorpt_coefficient_mu .5762
_exptl_absorpt_correction_type 'not applied'
_exptl_crystal_colour colourless
_exptl_crystal_density_diffrn 1.1673
_exptl_crystal_description
;
  Small prisms
;
_exptl_crystal_F_000 432.0
_exptl_crystal_size_max 0.62
_exptl_crystal_size_mid 0.39
_exptl_crystal_size_min 0.26
_refine_diff_density_max 0.09
_refine_diff_density_min -0.13
_refine_ls_abs_structure_details
;
 Not determined.
;
_refine_ls_extinction_coef 0.000062(4)
_refine_ls_extinction_method Zachariasen
_refine_ls_goodness_of_fit_obs 0.6603
_refine_ls_hydrogen_treatment refall
_refine_ls_matrix_type full
_refine_ls_number_constraints 0
_refine_ls_number_parameters 207
_refine_ls_number_reflns 798
_refine_ls_number_restraints 0
_refine_ls_R_factor_obs 0.0412
_refine_ls_shift/esd_max 0.003
_refine_ls_structure_factor_coef F
_refine_ls_weighting_details 'w = 1/(\s^2^(F~o~)+0.005F~o~^2^)'
_refine_ls_weighting_scheme calc
_refine_ls_wR_factor_obs 0.0534
_reflns_observed_criterion I>2\s(I)
_cod_data_source_file ka1008.cif
_cod_data_source_block 6
_cod_depositor_comments
;
 Updating space group information and adding the symmetry operation list.

 Antanas Vaitkus,
 2018-06-18

The following automatic conversions were performed:

'_refine_ls_weighting_scheme' value '1/(\s^2^(F~o~)+0.005F~o~^2^)'
was changed to 'calc'. New tag '_refine_ls_weighting_details' was
created. The value of the new tag was set to 'w =
1/(\s^2^(F~o~)+0.005F~o~^2^)'.

Automatic conversion script
Id: cif_fix_values 3143 2015-03-26 13:38:13Z robertas 
;
_cod_original_sg_symbol_H-M ' P 21 21 21'
_cod_original_formula_sum ' C12 H20 O2 '
_cod_database_code 2001590

loop_
_space_group_symop_id
_space_group_symop_operation_xyz
1 x,y,z
2 -x+1/2,-y,z+1/2
3 x+1/2,-y+1/2,-z
4 -x,y+1/2,-z+1/2

loop_
_atom_site_aniso_label
_atom_site_aniso_U_11
_atom_site_aniso_U_22
_atom_site_aniso_U_33
_atom_site_aniso_U_12
_atom_site_aniso_U_13
_atom_site_aniso_U_23
O1 .0801(17) .0569(14) .0618(14) .0016(12) -.0073(14) -.0017(12)
O2 .107(2) .0695(18) .0673(16) -.0013(15) .0088(17) -.0243(17)
C1 .063(2) .067(2) .062(2) .0027(19) -.0026(19) -.0035(19)
C2 .111(4) .117(4) .058(3) .006(3) -.014(3) .018(4)
C3 .132(5) .097(4) .092(3) .021(3) -.015(4) .024(4)
C4 .102(4) .077(3) .108(4) .008(3) -.008(3) .020(3)
C5 .069(2) .067(2) .064(2) .0025(19) .013(2) .0044(19)
C6 .083(2) .062(2) .0488(18) -.0022(16) .007(2) -.009(2)
C7 .074(2) .066(2) .056(2) .0059(18) -.005(2) -.001(2)
C8 .0624(19) .0573(19) .0507(16) .0022(15) .0017(16) -.0031(17)
C9 .090(3) .087(3) .078(3) -.006(3) .024(3) -.009(3)
C10 .055(3) .112(4) .157(6) -.013(5) .014(3) -.005(3)
C11 .067(3) .086(3) .127(5) -.016(4) -.017(3) -.006(3)
C12 .100(3) .070(3) .084(3) -.016(3) -.019(3) .001(3)

loop_
_atom_site_label
_atom_site_fract_x
_atom_site_fract_y
_atom_site_fract_z
_atom_site_U_iso_or_equiv
_atom_site_thermal_displace_type
_atom_site_calc_flag
_atom_site_calc_attached_atom
_atom_site_type_symbol
O1 .9388(2) .3793(2) .0649(4) .0663(9) Uani . . O
O2 1.0029(2) .7416(3) .1051(5) .0812(11) Uani . . O
C1 .8636(3) .5555(3) -.0325(6) .0640(11) Uani . . C
C2 .8547(5) .6153(5) -.2383(8) .095(2) Uani . . C
C3 .7864(5) .7067(5) -.1956(10) .107(2) Uani . . C
C4 .8060(5) .7471(5) .0197(10) .096(2) Uani . . C
C5 .8516(3) .6483(3) .1308(6) .0666(13) Uani . . C
C6 .9491(3) .6664(3) .2248(6) .0644(12) Uani . . C
C7 .9907(3) .5490(3) .2232(6) .0653(14) Uani . . C
C8 .9554(3) .4959(3) .0213(5) .0568(11) Uani . . C
C9 1.0398(4) .5088(5) -.1197(8) .0848(17) Uani . . C
C10 1.1221(3) .4846(6) .0226(12) .108(3) Uani . . C
C11 1.0976(3) .5396(5) .2212(11) .093(2) Uani . . C
C12 .9068(5) .3153(4) -.1030(9) .0845(18) Uani . . C
HO2 1.022(5) .784(6) .18(10) .13(3) Uiso . O2 H
H1 .811(3) .501(3) -.010(7) .078(12) Uiso . C1 H
H21 .921(6) .662(7) -.27(14) .18(3) Uiso . C2 H
H22 .839(4) .570(5) -.38(13) .14(2) Uiso . C2 H
H31 .716(7) .655(8) -.22(15) .21(3) Uiso . C3 H
H32 .785(4) .773(5) -.31(11) .123(18) Uiso . C3 H
H41 .750(5) .776(6) .07(12) .15(3) Uiso . C4 H
H42 .855(4) .795(5) .00(10) .12(2) Uiso . C4 H
H5 .809(3) .617(4) .247(9) .101(15) Uiso . C5 H
H6 .943(3) .699(3) .366(7) .071(11) Uiso . C6 H
H7 .968(2) .505(3) .330(5) .052(9) Uiso . C7 H
H91 1.040(5) .582(6) -.16(11) .13(2) Uiso . C9 H
H92 1.037(3) .467(4) -.230(8) .071(12) Uiso . C9 H
H101 1.123(4) .397(5) .05(10) .116(18) Uiso . C10 H
H102 1.177(4) .518(4) -.020(10) .119(19) Uiso . C10 H
H111 1.126(4) .605(6) .25(11) .13(2) Uiso . C11 H
H112 1.127(4) .483(5) .37(10) .124(19) Uiso . C11 H
H121 .889(5) .242(7) -.04(14) .16(2) Uiso . C11 H
H122 .849(5) .339(5) -.158(10) .12(2) Uiso . C11 H
H123 .956(6) .321(7) -.22(14) .18(3) Uiso . C12 H

loop_
_atom_type_symbol
_atom_type_description
_atom_type_scat_dispersion_real
_atom_type_scat_dispersion_imag
_atom_type_scat_source
O Oxygen .047 .032 'IT.4  Tab.2.2A 2.3.1'
C Carbon .017 .009 'IT.4  Tab.2.2A 2.3.1'
H Hydrogen .000 .000 'IT.4  Tab.2.2C      '

loop_
_geom_angle_atom_site_label_1
_geom_angle_atom_site_label_2
_geom_angle_atom_site_label_3
_geom_angle
_geom_angle_publ_flag
C8 O1 C12 115.5(3) yes
C6 O2 HO2 108(5) no
C8 C1 H1 108(2) no
C5 C1 H1 106(2) no
C5 C1 C8 106.0(3) yes
C2 C1 H1 112(2) no
C2 C1 C8 119.4(4) yes
C2 C1 C5 104.6(4) yes
C1 C2 H22 120(3) no
C1 C2 H21 108(4) no
C1 C2 C3 103.8(4) yes
H21 C2 H22 108(6) no
C3 C2 H22 113(4) no
C3 C2 H21 102(4) no
C2 C3 H32 115(3) no
C2 C3 H31 98(4) no
C2 C3 C4 106.7(5) yes
H31 C3 H32 105(6) no
C4 C3 H32 113(3) no
C4 C3 H31 117(5) no
C3 C4 H42 103(4) no
C3 C4 H41 107(4) no
C3 C4 C5 105.4(5) yes
H41 C4 H42 118(6) no
C5 C4 H42 103(4) no
C5 C4 H41 119(5) no
C1 C5 C4 106.4(4) yes
C4 C5 H5 112(3) no
C4 C5 C6 117.5(4) yes
C1 C5 H5 108(3) no
C1 C5 C6 105.8(3) yes
C6 C5 H5 107(3) no
O2 C6 C5 111.5(3) yes
C5 C6 H6 110(2) no
C5 C6 C7 102.7(3) yes
O2 C6 H6 107(2) no
O2 C6 C7 111.8(3) yes
C7 C6 H6 114(2) no
C6 C7 H7 113(2) no
C6 C7 C11 117.1(4) yes
C6 C7 C8 105.1(3) yes
C11 C7 H7 108(2) no
C8 C7 H7 106(2) no
C8 C7 C11 106.8(4) yes
C1 C8 C7 106.3(3) yes
O1 C8 C7 106.7(3) yes
O1 C8 C1 110.8(3) yes
C7 C8 C9 102.0(3) yes
C1 C8 C9 119.6(3) yes
O1 C8 C9 110.2(3) yes
C8 C9 H92 113(3) no
C8 C9 H91 107(4) no
C8 C9 C10 103.3(4) yes
H91 C9 H92 107(5) no
C10 C9 H92 115(3) no
C10 C9 H91 111(4) no
C9 C10 H102 113(4) no
C9 C10 H101 107(3) no
C9 C10 C11 104.9(4) yes
H101 C10 H102 118(4) no
C11 C10 H102 106(3) no
C11 C10 H101 106(3) no
C7 C11 C10 105.9(4) yes
C10 C11 H112 111(3) no
C10 C11 H111 118(4) no
C7 C11 H112 111(3) no
C7 C11 H111 112(4) no
H111 C11 H112 98(5) no
O1 C12 H123 108(5) no
O1 C12 H122 115(4) no
O1 C12 H121 103(5) no
H122 C12 H123 107(6) no
H121 C12 H123 123(6) no
H121 C12 H122 101(5) no

loop_
_geom_bond_atom_site_label_1
_geom_bond_atom_site_label_2
_geom_bond_distance
_geom_bond_publ_flag
O1 C8 1.449(4) yes
O1 C12 1.411(6) yes
O2 C6 1.420(5) yes
O2 HO2 .74(6) no
C1 C2 1.522(6) yes
C1 C5 1.548(5) yes
C1 C8 1.537(5) yes
C1 H1 1.01(3) no
C2 C3 1.496(9) yes
C2 H21 1.11(8) no
C2 H22 1.07(7) no
C3 C4 1.506(9) yes
C3 H31 1.20(9) no
C3 H32 1.07(6) no
C4 C5 1.535(7) yes
C4 H41 .94(7) no
C4 H42 .91(6) no
C5 C6 1.539(5) yes
C5 H5 1.04(5) no
C6 C7 1.532(5) yes
C6 H6 1.00(4) no
C7 C8 1.543(5) yes
C7 C11 1.535(6) yes
C7 H7 .93(3) no
C8 C9 1.523(6) yes
C9 C10 1.526(8) yes
C9 H91 .92(7) no
C9 H92 .87(4) no
C10 C11 1.490(10) yes
C10 H101 1.07(6) no
C10 H102 .93(5) no
C11 H111 .90(6) no
C11 H112 1.27(6) no
C12 H121 1.01(8) no
C12 H122 .94(6) no
C12 H123 1.04(8) no

loop_
_geom_contact_atom_site_label_1
_geom_contact_atom_site_label_2
_geom_contact_distance
O1 C1 2.458(4)
O1 C7 2.401(4)
O1 C9 2.438(6)
O1 C10 2.927(5)
O2 C4 2.874(8)
O2 C5 2.446(5)
O2 C7 2.445(5)
O2 C11 2.881(6)
C1 C3 2.375(7)
C1 C4 2.470(7)
C1 C6 2.462(5)
C1 C7 2.464(5)
C1 C9 2.645(6)
C1 C12 2.989(6)
C2 C4 2.408(8)
C2 C5 2.428(6)
C2 C8 2.641(6)
C3 C5 2.419(7)
C4 C6 2.628(8)
C5 C7 2.398(5)
C5 C8 2.464(5)
C6 C8 2.440(4)
C6 C11 2.617(6)
C7 C9 2.383(6)
C7 C10 2.416(7)
C8 C10 2.391(6)
C8 C11 2.471(6)
C8 C12 2.418(6)
C9 C11 2.391(8)
